data_4334885
loop_
_publ_author_name
'Fabrice Pointillart'
'Boris Le Guennic'
'Thomas Cauchy'
'St\'ephane Golhen'
'Olivier Cador'
'Olivier Maury'
'Lahc\`ene Ouahab'

_publ_section_title
;
 A Series of Tetrathiafulvalene-Based Lanthanide Complexes Displaying
 Either Single Molecule Magnet or Luminescence-Direct Magnetic and
 Photo-Physical Correlations in the Ytterbium Analogue
;
_journal_name_full 'Inorganic Chemistry'
_journal_page_first 5978
_journal_page_last 5990
_journal_paper_doi 10.1021/ic400253m
_journal_volume 52
_journal_year 2013
_chemical_formula_sum 'C20 H20 N2 O3 S8'
_chemical_formula_weight 592.0
_chemical_name_systematic
;
 ?
;
_space_group_IT_number 2
_symmetry_cell_setting triclinic
_symmetry_space_group_name_Hall '-P 1'
_symmetry_space_group_name_H-M 'P -1'
_atom_sites_solution_hydrogens geom
_atom_sites_solution_primary direct
_atom_sites_solution_secondary difmap
_audit_creation_method SHELXL-97
_cell_angle_alpha 82.012(2)
_cell_angle_beta 80.795(2)
_cell_angle_gamma 77.391(2)
_cell_formula_units_Z 2
_cell_length_a 8.3312(3)
_cell_length_b 9.1008(2)
_cell_length_c 17.5597(7)
_cell_measurement_reflns_used 5439
_cell_measurement_temperature 293(2)
_cell_measurement_theta_max 33.142
_cell_measurement_theta_min 0.998
_cell_volume 1275.04(8)
_computing_structure_refinement 'SHELXL-97 (Sheldrick, 1997)'
_diffrn_ambient_temperature 293(2)
_diffrn_measured_fraction_theta_full 0.988
_diffrn_measured_fraction_theta_max 0.988
_diffrn_radiation_monochromator graphite
_diffrn_radiation_source 'fine-focus sealed tube'
_diffrn_radiation_type MoK\a
_diffrn_radiation_wavelength 0.71073
_diffrn_reflns_av_R_equivalents 0.0314
_diffrn_reflns_av_sigmaI/netI 0.0670
_diffrn_reflns_limit_h_max 12
_diffrn_reflns_limit_h_min -9
_diffrn_reflns_limit_k_max 13
_diffrn_reflns_limit_k_min -14
_diffrn_reflns_limit_l_max 27
_diffrn_reflns_limit_l_min -23
_diffrn_reflns_number 13472
_diffrn_reflns_theta_full 33.21
_diffrn_reflns_theta_max 33.21
_diffrn_reflns_theta_min 1.18
_exptl_absorpt_coefficient_mu 0.727
_exptl_absorpt_correction_T_max 0.950
_exptl_absorpt_correction_T_min 0.871
_exptl_absorpt_correction_type none
_exptl_crystal_colour orange
_exptl_crystal_density_diffrn 1.539
_exptl_crystal_description plate
_exptl_crystal_F_000 592
_exptl_crystal_size_max 0.19
_exptl_crystal_size_mid 0.16
_exptl_crystal_size_min 0.07
_refine_diff_density_max 0.898
_refine_diff_density_min -0.570
_refine_diff_density_rms 0.097
_refine_ls_extinction_method none
_refine_ls_goodness_of_fit_ref 1.024
_refine_ls_hydrogen_treatment constr
_refine_ls_matrix_type full
_refine_ls_number_parameters 298
_refine_ls_number_reflns 9644
_refine_ls_number_restraints 0
_refine_ls_restrained_S_all 1.024
_refine_ls_R_factor_all 0.1516
_refine_ls_R_factor_gt 0.0699
_refine_ls_shift/su_max 0.001
_refine_ls_shift/su_mean 0.000
_refine_ls_structure_factor_coef Fsqd
_refine_ls_weighting_details 'calc w=1/[\s^2^(Fo^2^)+(0.1361P)^2^+0.0000P] where P=(Fo^2^+2Fc^2^)/3'
_refine_ls_weighting_scheme calc
_refine_ls_wR_factor_gt 0.1926
_refine_ls_wR_factor_ref 0.2535
_reflns_number_gt 4629
_reflns_number_total 9644
_reflns_threshold_expression >2sigma(I)
_cod_data_source_file ic400253m_si_002_1.cif
_cod_data_source_block import-meslr2
_cod_original_cell_volume 1275.04(7)
_cod_database_code 4334885

loop_
_symmetry_equiv_pos_as_xyz
'x, y, z'
'-x, -y, -z'

loop_
_atom_site_label
_atom_site_type_symbol
_atom_site_fract_x
_atom_site_fract_y
_atom_site_fract_z
_atom_site_U_iso_or_equiv
_atom_site_adp_type
_atom_site_occupancy
_atom_site_symmetry_multiplicity
_atom_site_calc_flag
_atom_site_refinement_flags
O3W O 1.1827(6) 0.4897(5) 0.0527(3) 0.1341(15) Uani 1 1 d .
S5 S 0.23649(11) 0.79640(8) 0.35946(5) 0.0526(2) Uani 1 1 d .
S4 S 0.28410(10) 0.93962(8) 0.51416(5) 0.0506(2) Uani 1 1 d .
S3 S 0.10533(10) 1.23751(8) 0.44960(5) 0.0515(2) Uani 1 1 d .
S6 S 0.06186(11) 1.09839(8) 0.29897(5) 0.0538(2) Uani 1 1 d .
S8 S 0.17143(10) 0.64910(9) 0.22398(5) 0.0537(2) Uani 1 1 d .
S2 S 0.13199(11) 1.39051(8) 0.58683(5) 0.0546(2) Uani 1 1 d .
S1 S 0.34208(12) 1.07104(9) 0.65572(5) 0.0580(2) Uani 1 1 d .
S7 S -0.02366(11) 0.97837(10) 0.16173(5) 0.0610(2) Uani 1 1 d .
C8 C 0.1554(3) 0.8097(3) 0.27199(17) 0.0434(6) Uani 1 1 d .
C4 C 0.2572(3) 1.0924(3) 0.56935(17) 0.0423(6) Uani 1 1 d .
C3 C 0.1750(3) 1.2270(3) 0.53978(16) 0.0439(6) Uani 1 1 d .
C7 C 0.0755(3) 0.9467(3) 0.24454(17) 0.0468(6) Uani 1 1 d .
C6 C 0.1639(4) 0.9878(3) 0.37419(17) 0.0447(6) Uani 1 1 d .
N2 N 0.5340(3) 0.4001(3) 0.18046(15) 0.0540(6) Uani 1 1 d .
C5 C 0.1817(4) 1.0454(3) 0.43811(17) 0.0448(6) Uani 1 1 d .
C16 C 0.4873(4) 0.4854(3) 0.24163(18) 0.0485(7) Uani 1 1 d .
N1 N 0.3188(3) 0.8413(3) 0.04226(15) 0.0558(6) Uani 1 1 d .
O1 O 0.1979(3) 0.8168(3) 0.00883(16) 0.0763(8) Uani 1 1 d .
C10 C 0.2937(4) 0.9622(3) 0.08322(18) 0.0531(7) Uani 1 1 d .
C9 C 0.1241(4) 1.0610(4) 0.0905(2) 0.0617(8) Uani 1 1 d .
H9A H 0.0841 1.0788 0.0404 0.074 Uiso 1 1 calc R
H9B H 0.1311 1.1581 0.1051 0.074 Uiso 1 1 calc R
O2 O 0.4230(4) 0.3422(3) 0.15613(17) 0.0772(7) Uani 1 1 d .
C15 C 0.3107(4) 0.5014(3) 0.2774(2) 0.0563(8) Uani 1 1 d .
H15A H 0.3011 0.5252 0.3303 0.068 Uiso 1 1 calc R
H15B H 0.2766 0.4055 0.2793 0.068 Uiso 1 1 calc R
C17 C 0.6040(5) 0.5465(4) 0.2660(2) 0.0645(9) Uani 1 1 d .
H17 H 0.5730 0.6062 0.3069 0.077 Uiso 1 1 calc R
C20 C 0.6956(5) 0.3744(4) 0.1460(2) 0.0674(9) Uani 1 1 d .
H20 H 0.7270 0.3149 0.1050 0.081 Uiso 1 1 calc R
C11 C 0.4215(5) 0.9853(4) 0.1174(2) 0.0664(9) Uani 1 1 d .
H11 H 0.4052 1.0673 0.1460 0.080 Uiso 1 1 calc R
C14 C 0.4684(5) 0.7459(4) 0.0340(2) 0.0673(9) Uani 1 1 d .
H14 H 0.4842 0.6643 0.0053 0.081 Uiso 1 1 calc R
C19 C 0.8105(5) 0.4352(5) 0.1709(3) 0.0768(11) Uani 1 1 d .
H19 H 0.9198 0.4178 0.1468 0.092 Uiso 1 1 calc R
C13 C 0.5955(5) 0.7691(5) 0.0676(2) 0.0754(11) Uani 1 1 d .
H13 H 0.6979 0.7031 0.0617 0.090 Uiso 1 1 calc R
C12 C 0.5741(5) 0.8882(5) 0.1100(3) 0.0795(11) Uani 1 1 d .
H12 H 0.6607 0.9037 0.1335 0.095 Uiso 1 1 calc R
C1 C 0.4260(5) 0.8738(4) 0.6704(2) 0.0720(10) Uani 1 1 d .
H1C H 0.4760 0.8516 0.7174 0.108 Uiso 1 1 calc R
H1B H 0.5084 0.8450 0.6274 0.108 Uiso 1 1 calc R
H1A H 0.3389 0.8182 0.6745 0.108 Uiso 1 1 calc R
C18 C 0.7660(5) 0.5217(5) 0.2313(3) 0.0796(11) Uani 1 1 d .
H18 H 0.8442 0.5633 0.2487 0.096 Uiso 1 1 calc R
C2 C 0.2906(5) 1.4845(4) 0.5356(3) 0.0794(11) Uani 1 1 d .
H2A H 0.2820 1.5787 0.5562 0.119 Uiso 1 1 calc R
H2B H 0.2776 1.5038 0.4816 0.119 Uiso 1 1 calc R
H2C H 0.3974 1.4216 0.5416 0.119 Uiso 1 1 calc R

loop_
_atom_site_aniso_label
_atom_site_aniso_U_11
_atom_site_aniso_U_22
_atom_site_aniso_U_33
_atom_site_aniso_U_23
_atom_site_aniso_U_13
_atom_site_aniso_U_12
O3W 0.150(4) 0.148(3) 0.123(3) -0.055(3) 0.003(3) -0.060(3)
S5 0.0665(5) 0.0434(4) 0.0486(4) -0.0180(3) -0.0179(4) 0.0028(3)
S4 0.0648(5) 0.0374(3) 0.0501(4) -0.0132(3) -0.0178(4) 0.0011(3)
S3 0.0661(5) 0.0379(4) 0.0505(5) -0.0131(3) -0.0181(4) 0.0023(3)
S6 0.0663(5) 0.0477(4) 0.0457(4) -0.0139(3) -0.0158(4) 0.0033(3)
S8 0.0522(4) 0.0583(4) 0.0558(5) -0.0263(3) -0.0077(4) -0.0091(3)
S2 0.0689(5) 0.0422(4) 0.0541(5) -0.0199(3) -0.0040(4) -0.0078(3)
S1 0.0721(6) 0.0574(5) 0.0490(5) -0.0104(3) -0.0214(4) -0.0105(4)
S7 0.0553(5) 0.0776(6) 0.0526(5) -0.0194(4) -0.0204(4) -0.0010(4)
C8 0.0395(14) 0.0505(15) 0.0415(15) -0.0167(11) -0.0004(11) -0.0081(11)
C4 0.0441(14) 0.0429(13) 0.0417(15) -0.0131(10) -0.0048(11) -0.0080(10)
C3 0.0504(16) 0.0389(13) 0.0431(15) -0.0120(11) -0.0047(12) -0.0066(11)
C7 0.0427(14) 0.0532(15) 0.0436(16) -0.0134(12) -0.0065(12) -0.0023(11)
C6 0.0485(15) 0.0420(14) 0.0438(15) -0.0149(11) -0.0075(12) -0.0021(11)
N2 0.0688(17) 0.0471(13) 0.0457(15) -0.0150(10) -0.0105(13) -0.0026(11)
C5 0.0496(15) 0.0405(13) 0.0442(16) -0.0115(11) -0.0076(12) -0.0037(11)
C16 0.0592(17) 0.0415(14) 0.0433(16) -0.0115(11) -0.0071(13) -0.0029(11)
N1 0.0629(17) 0.0593(15) 0.0454(15) -0.0148(11) -0.0075(13) -0.0067(12)
O1 0.0706(16) 0.0946(18) 0.0710(17) -0.0415(14) -0.0211(13) -0.0033(13)
C10 0.0664(19) 0.0525(16) 0.0413(16) -0.0046(12) -0.0098(14) -0.0123(14)
C9 0.075(2) 0.0578(18) 0.0490(19) -0.0124(14) -0.0142(17) 0.0022(15)
O2 0.0898(18) 0.0741(15) 0.0797(19) -0.0337(13) -0.0178(15) -0.0218(13)
C15 0.071(2) 0.0443(15) 0.0542(19) -0.0128(13) -0.0010(16) -0.0145(13)
C17 0.070(2) 0.069(2) 0.060(2) -0.0266(16) -0.0126(18) -0.0097(16)
C20 0.071(2) 0.064(2) 0.057(2) -0.0191(16) -0.0027(18) 0.0127(16)
C11 0.081(2) 0.068(2) 0.057(2) -0.0051(16) -0.0173(19) -0.0233(18)
C14 0.069(2) 0.068(2) 0.058(2) -0.0098(16) -0.0011(18) -0.0036(17)
C19 0.051(2) 0.090(3) 0.081(3) -0.017(2) -0.0017(19) 0.0052(17)
C13 0.060(2) 0.083(3) 0.071(3) 0.012(2) -0.0036(19) -0.0050(18)
C12 0.073(3) 0.098(3) 0.077(3) 0.004(2) -0.025(2) -0.035(2)
C1 0.084(3) 0.060(2) 0.070(3) 0.0067(17) -0.031(2) -0.0044(17)
C18 0.056(2) 0.102(3) 0.088(3) -0.030(2) -0.019(2) -0.0122(19)
C2 0.093(3) 0.063(2) 0.088(3) -0.0055(19) -0.010(2) -0.032(2)

loop_
_atom_type_symbol
_atom_type_description
_atom_type_scat_dispersion_real
_atom_type_scat_dispersion_imag
_atom_type_scat_source
C C 0.0033 0.0016 'International Tables Vol C Tables 4.2.6.8 and 6.1.1.4'
H H 0.0000 0.0000 'International Tables Vol C Tables 4.2.6.8 and 6.1.1.4'
N N 0.0061 0.0033 'International Tables Vol C Tables 4.2.6.8 and 6.1.1.4'
O O 0.0106 0.0060 'International Tables Vol C Tables 4.2.6.8 and 6.1.1.4'
S S 0.1246 0.1234 'International Tables Vol C Tables 4.2.6.8 and 6.1.1.4'

loop_
_geom_angle_atom_site_label_1
_geom_angle_atom_site_label_2
_geom_angle_atom_site_label_3
_geom_angle
C8 S5 C6 95.54(13)
C5 S4 C4 95.28(13)
C5 S3 C3 94.79(13)
C6 S6 C7 95.27(13)
C8 S8 C15 103.49(14)
C3 S2 C2 100.34(17)
C4 S1 C1 103.85(16)
C7 S7 C9 101.64(15)
C7 C8 S5 117.3(2)
C7 C8 S8 121.3(2)
S5 C8 S8 121.35(16)
C3 C4 S1 122.0(2)
C3 C4 S4 116.7(2)
S1 C4 S4 121.19(16)
C4 C3 S2 123.5(2)
C4 C3 S3 118.1(2)
S2 C3 S3 118.43(15)
C8 C7 S7 123.4(2)
C8 C7 S6 117.3(2)
S7 C7 S6 119.15(16)
C5 C6 S5 123.1(2)
C5 C6 S6 122.5(2)
S5 C6 S6 114.44(15)
O2 N2 C16 119.3(3)
O2 N2 C20 120.7(3)
C16 N2 C20 120.0(3)
C6 C5 S3 120.9(2)
C6 C5 S4 124.0(2)
S3 C5 S4 115.13(16)
C17 C16 N2 118.7(3)
C17 C16 C15 125.2(3)
N2 C16 C15 116.0(3)
O1 N1 C14 119.1(3)
O1 N1 C10 120.1(3)
C14 N1 C10 120.8(3)
N1 C10 C11 119.0(3)
N1 C10 C9 117.5(3)
C11 C10 C9 123.4(3)
C10 C9 S7 112.7(2)
C16 C15 S8 112.6(2)
C16 C17 C18 121.4(3)
C19 C20 N2 120.7(3)
C10 C11 C12 120.7(4)
N1 C14 C13 120.2(3)
C20 C19 C18 120.1(4)
C14 C13 C12 120.6(4)
C13 C12 C11 118.6(4)
C19 C18 C17 119.1(4)

loop_
_geom_bond_atom_site_label_1
_geom_bond_atom_site_label_2
_geom_bond_distance
S5 C8 1.753(3)
S5 C6 1.756(3)
S4 C5 1.757(3)
S4 C4 1.758(3)
S3 C5 1.754(3)
S3 C3 1.755(3)
S6 C6 1.759(3)
S6 C7 1.760(3)
S8 C8 1.757(3)
S8 C15 1.831(3)
S2 C3 1.743(3)
S2 C2 1.785(4)
S1 C4 1.743(3)
S1 C1 1.778(3)
S7 C7 1.744(3)
S7 C9 1.816(4)
C8 C7 1.343(4)
C4 C3 1.346(4)
C6 C5 1.344(4)
N2 O2 1.310(3)
N2 C16 1.369(4)
N2 C20 1.370(4)
C16 C17 1.368(4)
C16 C15 1.489(4)
N1 O1 1.316(3)
N1 C14 1.354(4)
N1 C10 1.357(4)
C10 C11 1.370(5)
C10 C9 1.497(4)
C17 C18 1.373(5)
C20 C19 1.360(5)
C11 C12 1.379(6)
C14 C13 1.358(5)
C19 C18 1.363(6)
C13 C12 1.364(6)
